data_4518836
loop_
_publ_author_name
'Barman, Debasish'
'Gopikrishna, Peddaboodi'
'Iyer, Parameswar Krishnan'

_publ_section_title
;
 Stimuli-Responsive Trimorphs and Charge-Transfer Complexes of a Twisted
 Molecular Donor.
;
_journal_name_full 'Langmuir : the ACS journal of surfaces and colloids'
_journal_paper_doi 10.1021/acs.langmuir.1c01172
_journal_year 2021
_chemical_formula_moiety 'C34 H22, C6 F4 O2'
_chemical_formula_sum 'C23 H11 F4 O2'
_chemical_formula_weight 395.32
_chemical_melting_point 523
_chemical_name_systematic DBFTFQ
_chemical_properties_physical Heat-sensitive
_space_group_crystal_system triclinic
_space_group_IT_number 2
_space_group_name_Hall '-P 1'
_space_group_name_H-M_alt 'P -1'
_atom_sites_solution_hydrogens geom
_audit_creation_method SHELXL-2014/7
_audit_update_record
;
2019-06-21 deposited with the CCDC.	2019-07-02 downloaded from the CCDC.
;
_cell_angle_alpha 80.786(16)
_cell_angle_beta 77.885(16)
_cell_angle_gamma 73.818(15)
_cell_formula_units_Z 2
_cell_length_a 6.5187(11)
_cell_length_b 9.1305(16)
_cell_length_c 15.218(3)
_cell_measurement_reflns_used 1905
_cell_measurement_temperature 293(2)
_cell_measurement_theta_max 28.685
_cell_measurement_theta_min 2.273
_cell_volume 845.5(3)
_computing_structure_refinement 'SHELXL-2014/7 (Sheldrick, 2014)'
_diffrn_ambient_temperature 293(2)
_diffrn_measured_fraction_theta_full 0.999
_diffrn_measured_fraction_theta_max 0.999
_diffrn_measurement_device_type 'SuperNova, Single source at offset/far, Eos'
_diffrn_measurement_method '\w scans'
_diffrn_radiation_type MoK\a
_diffrn_radiation_wavelength 0.71073
_diffrn_reflns_av_R_equivalents 0.0276
_diffrn_reflns_av_unetI/netI 0.0540
_diffrn_reflns_Laue_measured_fraction_full 0.999
_diffrn_reflns_Laue_measured_fraction_max 0.999
_diffrn_reflns_limit_h_max 7
_diffrn_reflns_limit_h_min -7
_diffrn_reflns_limit_k_max 10
_diffrn_reflns_limit_k_min -10
_diffrn_reflns_limit_l_max 18
_diffrn_reflns_limit_l_min -13
_diffrn_reflns_number 5267
_diffrn_reflns_point_group_measured_fraction_full 0.999
_diffrn_reflns_point_group_measured_fraction_max 0.999
_diffrn_reflns_theta_full 25.049
_diffrn_reflns_theta_max 25.049
_diffrn_reflns_theta_min 2.336
_exptl_absorpt_coefficient_mu 0.128
_exptl_crystal_colour 'dark pink'
_exptl_crystal_density_diffrn 1.553
_exptl_crystal_description cubic
_exptl_crystal_F_000 402
_exptl_crystal_preparation Mechanochromism
_exptl_crystal_recrystallization_method 'Vapour deposition'
_refine_diff_density_max 0.189
_refine_diff_density_min -0.232
_refine_diff_density_rms 0.053
_refine_ls_extinction_method none
_refine_ls_goodness_of_fit_ref 1.058
_refine_ls_hydrogen_treatment constr
_refine_ls_matrix_type full
_refine_ls_number_parameters 262
_refine_ls_number_reflns 2993
_refine_ls_number_restraints 0
_refine_ls_restrained_S_all 1.058
_refine_ls_R_factor_all 0.0750
_refine_ls_R_factor_gt 0.0500
_refine_ls_shift/su_max 0.000
_refine_ls_shift/su_mean 0.000
_refine_ls_structure_factor_coef Fsqd
_refine_ls_weighting_details 'w=1/[\s^2^(Fo^2^)+(0.0410P)^2^+0.1774P] where P=(Fo^2^+2Fc^2^)/3'
_refine_ls_weighting_scheme calc
_refine_ls_wR_factor_gt 0.1056
_refine_ls_wR_factor_ref 0.1263
_reflns_Friedel_coverage 0.000
_reflns_number_gt 2116
_reflns_number_total 2993
_reflns_threshold_expression 'I > 2\s(I)'
_cod_data_source_file la1c01172_si_009.cif
_cod_data_source_block TAHTFQ
_cod_database_code 4518836
_shelx_shelxl_version_number 2014/7
_shelx_space_group_comment
;
The symmetry employed for this shelxl refinement is uniquely defined
by the following loop, which should always be used as a source of
symmetry information in preference to the above space-group names.
They are only intended as comments.
;

loop_
_space_group_symop_operation_xyz
'x, y, z'
'-x, -y, -z'

loop_
_atom_site_label
_atom_site_type_symbol
_atom_site_fract_x
_atom_site_fract_y
_atom_site_fract_z
_atom_site_U_iso_or_equiv
_atom_site_adp_type
_atom_site_occupancy
_atom_site_site_symmetry_order
_atom_site_calc_flag
_atom_site_refinement_flags_posn
_atom_site_refinement_flags_adp
_atom_site_refinement_flags_occupancy
_atom_site_disorder_assembly
_atom_site_disorder_group
F001 F 0.9134(3) 0.66049(17) 0.67414(10) 0.0615(5) Uani 1 1 d . . . . .
F002 F 0.8283(3) 0.95931(19) 0.60199(9) 0.0643(5) Uani 1 1 d . . . . .
F003 F 0.7251(3) 0.8171(2) 0.96865(9) 0.0700(5) Uani 1 1 d . . . . .
F004 F 0.6454(3) 1.11610(18) 0.89696(11) 0.0721(6) Uani 1 1 d . . . . .
O005 O 0.8492(3) 0.5960(2) 0.85574(13) 0.0594(6) Uani 1 1 d . . . . .
O006 O 0.6898(3) 1.1811(2) 0.71591(14) 0.0650(6) Uani 1 1 d . . . . .
C007 C 0.3444(4) 0.8218(2) 0.66164(13) 0.0290(5) Uani 1 1 d . . . . .
C008 C 0.2751(4) 0.9822(2) 0.68449(14) 0.0280(5) Uani 1 1 d . . . . .
C009 C 0.3488(4) 0.7253(2) 0.74959(13) 0.0293(5) Uani 1 1 d . . . . .
C00A C 0.4372(4) 0.6379(2) 0.54028(13) 0.0326(6) Uani 1 1 d . . . . .
C00B C 0.2816(4) 0.8229(2) 0.81945(14) 0.0306(5) Uani 1 1 d . . . . .
C00C C 0.2379(4) 0.9818(2) 0.77889(14) 0.0302(5) Uani 1 1 d . . . . .
C00D C 0.3690(4) 0.7866(2) 0.57674(14) 0.0335(6) Uani 1 1 d . . . . .
H00D H 0.3373 0.8709 0.5340 0.040 Uiso 1 1 calc R U . . .
C00E C 0.8431(4) 0.7754(3) 0.72566(15) 0.0373(6) Uani 1 1 d . . . . .
C00F C 0.6773(4) 0.3869(3) 0.52141(14) 0.0386(6) Uani 1 1 d . . . . .
H00F H 0.7965 0.3107 0.5367 0.046 Uiso 1 1 calc R U . . .
C00G C 0.3917(4) 0.5673(2) 0.77303(15) 0.0387(6) Uani 1 1 d . . . . .
H00G H 0.4354 0.5007 0.7285 0.046 Uiso 1 1 calc R U . . .
C00H C 0.8161(4) 0.7299(3) 0.82362(16) 0.0377(6) Uani 1 1 d . . . . .
C00I C 0.7075(4) 1.0019(3) 0.84515(16) 0.0408(6) Uani 1 1 d . . . . .
C00J C 0.2435(4) 1.1205(2) 0.62952(16) 0.0386(6) Uani 1 1 d . . . . .
H00J H 0.2698 1.1219 0.5670 0.046 Uiso 1 1 calc R U . . .
C00K C 0.2597(4) 0.7636(3) 0.90955(15) 0.0405(6) Uani 1 1 d . . . . .
H00K H 0.2169 0.8288 0.9549 0.049 Uiso 1 1 calc R U . . .
C00L C 0.6163(4) 0.5227(3) 0.56012(15) 0.0402(6) Uani 1 1 d . . . . .
H00L H 0.6968 0.5372 0.6002 0.048 Uiso 1 1 calc R U . . .
C00M C 0.8030(4) 0.9203(3) 0.69095(14) 0.0396(6) Uani 1 1 d . . . . .
C00N C 0.7460(4) 0.8565(3) 0.87995(14) 0.0404(6) Uani 1 1 d . . . . .
C00O C 0.1662(4) 1.1198(3) 0.81768(16) 0.0400(6) Uani 1 1 d . . . . .
H00O H 0.1403 1.1200 0.8801 0.048 Uiso 1 1 calc R U . . .
C00P C 0.7285(4) 1.0480(3) 0.74721(17) 0.0410(6) Uani 1 1 d . . . . .
C00Q C 0.3682(4) 0.5108(3) 0.86371(16) 0.0470(7) Uani 1 1 d . . . . .
H00Q H 0.3977 0.4053 0.8794 0.056 Uiso 1 1 calc R U . . .
C00R C 0.3024(4) 0.6065(3) 0.93131(16) 0.0476(7) Uani 1 1 d . . . . .
H00R H 0.2866 0.5653 0.9916 0.057 Uiso 1 1 calc R U . . .
C00S C 0.1727(4) 1.2559(3) 0.66887(17) 0.0467(7) Uani 1 1 d . . . . .
H00S H 0.1502 1.3490 0.6324 0.056 Uiso 1 1 calc R U . . .
C00T C 0.1346(4) 1.2554(3) 0.76187(18) 0.0501(7) Uani 1 1 d . . . . .
H00T H 0.0870 1.3480 0.7870 0.060 Uiso 1 1 calc R U . . .

loop_
_atom_site_aniso_label
_atom_site_aniso_U_11
_atom_site_aniso_U_22
_atom_site_aniso_U_33
_atom_site_aniso_U_23
_atom_site_aniso_U_13
_atom_site_aniso_U_12
F001 0.0597(12) 0.0652(10) 0.0664(10) -0.0360(8) -0.0042(8) -0.0157(9)
F002 0.0640(13) 0.0934(12) 0.0316(8) 0.0095(8) -0.0140(8) -0.0187(10)
F003 0.0673(13) 0.1047(13) 0.0304(8) 0.0005(8) -0.0013(8) -0.0193(11)
F004 0.0685(13) 0.0705(11) 0.0778(12) -0.0433(9) 0.0012(10) -0.0087(10)
O005 0.0525(14) 0.0450(11) 0.0734(13) 0.0111(9) -0.0074(10) -0.0131(9)
O006 0.0573(15) 0.0424(11) 0.0892(15) 0.0128(10) -0.0162(12) -0.0114(10)
C007 0.0296(14) 0.0293(11) 0.0292(11) -0.0062(9) -0.0033(10) -0.0089(10)
C008 0.0288(14) 0.0270(11) 0.0298(11) -0.0055(9) -0.0031(9) -0.0098(10)
C009 0.0296(14) 0.0340(11) 0.0260(11) -0.0023(9) -0.0062(9) -0.0105(10)
C00A 0.0408(16) 0.0344(12) 0.0223(11) -0.0064(9) -0.0014(10) -0.0102(11)
C00B 0.0287(14) 0.0381(12) 0.0277(11) -0.0047(9) -0.0075(10) -0.0102(10)
C00C 0.0264(14) 0.0327(11) 0.0349(12) -0.0092(10) -0.0059(10) -0.0092(10)
C00D 0.0406(16) 0.0321(12) 0.0272(11) -0.0035(9) -0.0049(10) -0.0088(11)
C00E 0.0320(15) 0.0439(14) 0.0401(13) -0.0148(11) -0.0055(11) -0.0109(11)
C00F 0.0417(16) 0.0393(13) 0.0323(12) -0.0086(10) -0.0113(11) -0.0002(11)
C00G 0.0454(17) 0.0335(12) 0.0382(13) -0.0029(10) -0.0085(12) -0.0112(12)
C00H 0.0288(15) 0.0391(13) 0.0439(14) 0.0004(11) -0.0053(11) -0.0101(11)
C00I 0.0324(15) 0.0443(14) 0.0456(14) -0.0167(12) -0.0018(12) -0.0065(12)
C00J 0.0431(17) 0.0336(12) 0.0382(13) -0.0020(10) -0.0060(11) -0.0103(11)
C00K 0.0393(16) 0.0531(15) 0.0301(12) -0.0056(11) -0.0084(11) -0.0111(12)
C00L 0.0454(17) 0.0461(14) 0.0325(12) -0.0137(11) -0.0122(11) -0.0081(12)
C00M 0.0361(16) 0.0563(15) 0.0268(12) 0.0016(11) -0.0077(10) -0.0140(12)
C00N 0.0346(16) 0.0584(16) 0.0255(12) -0.0007(11) -0.0036(11) -0.0106(13)
C00O 0.0377(16) 0.0463(14) 0.0405(13) -0.0186(12) -0.0050(11) -0.0117(12)
C00P 0.0271(15) 0.0408(14) 0.0538(15) 0.0009(12) -0.0080(12) -0.0090(11)
C00Q 0.0516(19) 0.0385(13) 0.0487(16) 0.0120(12) -0.0161(13) -0.0121(13)
C00R 0.0461(18) 0.0628(17) 0.0322(13) 0.0087(12) -0.0115(12) -0.0154(14)
C00S 0.0511(19) 0.0283(12) 0.0596(17) -0.0035(11) -0.0056(14) -0.0122(12)
C00T 0.0489(19) 0.0363(14) 0.0680(18) -0.0233(13) -0.0017(14) -0.0117(13)

loop_
_atom_type_symbol
_atom_type_description
_atom_type_scat_dispersion_real
_atom_type_scat_dispersion_imag
_atom_type_scat_source
C C 0.0033 0.0016 'International Tables Vol C Tables 4.2.6.8 and 6.1.1.4'
H H 0.0000 0.0000 'International Tables Vol C Tables 4.2.6.8 and 6.1.1.4'
F F 0.0171 0.0103 'International Tables Vol C Tables 4.2.6.8 and 6.1.1.4'
O O 0.0106 0.0060 'International Tables Vol C Tables 4.2.6.8 and 6.1.1.4'

loop_
_geom_angle_atom_site_label_1
_geom_angle_atom_site_label_2
_geom_angle_atom_site_label_3
_geom_angle
_geom_angle_site_symmetry_1
_geom_angle_site_symmetry_3
_geom_angle_publ_flag
C00D C007 C009 131.90(19) . . ?
C00D C007 C008 122.5(2) . . ?
C009 C007 C008 105.19(16) . . ?
C00J C008 C00C 119.80(19) . . ?
C00J C008 C007 130.90(19) . . ?
C00C C008 C007 109.30(18) . . ?
C00G C009 C00B 118.73(19) . . ?
C00G C009 C007 132.68(19) . . ?
C00B C009 C007 108.46(17) . . ?
C00L C00A C00F 117.79(19) . 2_666 ?
C00L C00A C00D 123.7(2) . . ?
C00F C00A C00D 118.4(2) 2_666 . ?
C00K C00B C009 121.2(2) . . ?
C00K C00B C00C 130.0(2) . . ?
C009 C00B C00C 108.81(18) . . ?
C00O C00C C008 120.4(2) . . ?
C00O C00C C00B 131.4(2) . . ?
C008 C00C C00B 108.21(17) . . ?
C007 C00D C00A 130.9(2) . . ?
C00M C00E F001 122.1(2) . . ?
C00M C00E C00H 122.4(2) . . ?
F001 C00E C00H 115.5(2) . . ?
C00L C00F C00A 121.0(2) . 2_666 ?
C00Q C00G C009 119.0(2) . . ?
O005 C00H C00N 122.3(2) . . ?
O005 C00H C00E 122.4(2) . . ?
C00N C00H C00E 115.3(2) . . ?
C00N C00I F004 121.8(2) . . ?
C00N C00I C00P 122.5(2) . . ?
F004 C00I C00P 115.6(2) . . ?
C00S C00J C008 119.2(2) . . ?
C00R C00K C00B 119.2(2) . . ?
C00F C00L C00A 121.2(2) . . ?
C00E C00M F002 121.5(2) . . ?
C00E C00M C00P 122.6(2) . . ?
F002 C00M C00P 115.9(2) . . ?
C00I C00N F003 121.6(2) . . ?
C00I C00N C00H 122.3(2) . . ?
F003 C00N C00H 116.0(2) . . ?
C00T C00O C00C 118.8(2) . . ?
O006 C00P C00M 123.0(2) . . ?
O006 C00P C00I 122.2(2) . . ?
C00M C00P C00I 114.9(2) . . ?
C00R C00Q C00G 121.9(2) . . ?
C00Q C00R C00K 120.0(2) . . ?
C00J C00S C00T 121.0(2) . . ?
C00O C00T C00S 120.9(2) . . ?

loop_
_geom_bond_atom_site_label_1
_geom_bond_atom_site_label_2
_geom_bond_distance
_geom_bond_site_symmetry_2
_geom_bond_publ_flag
F001 C00E 1.330(2) . ?
F002 C00M 1.331(2) . ?
F003 C00N 1.328(2) . ?
F004 C00I 1.329(2) . ?
O005 C00H 1.219(3) . ?
O006 C00P 1.209(3) . ?
C007 C00D 1.348(3) . ?
C007 C009 1.481(3) . ?
C007 C008 1.482(3) . ?
C008 C00J 1.388(3) . ?
C008 C00C 1.406(3) . ?
C009 C00G 1.392(3) . ?
C009 C00B 1.416(3) . ?
C00A C00L 1.387(3) . ?
C00A C00F 1.394(3) 2_666 ?
C00A C00D 1.467(3) . ?
C00B C00K 1.384(3) . ?
C00B C00C 1.458(3) . ?
C00C C00O 1.395(3) . ?
C00E C00M 1.319(3) . ?
C00E C00H 1.469(3) . ?
C00F C00L 1.379(3) . ?
C00F C00A 1.395(3) 2_666 ?
C00G C00Q 1.386(3) . ?
C00H C00N 1.462(3) . ?
C00I C00N 1.323(3) . ?
C00I C00P 1.471(3) . ?
C00J C00S 1.380(3) . ?
C00K C00R 1.382(3) . ?
C00M C00P 1.469(3) . ?
C00O C00T 1.376(3) . ?
C00Q C00R 1.378(3) . ?
C00S C00T 1.384(3) . ?
